data_4518104
loop_
_publ_author_name
'Dalabehera, Nihar Ranjan'
'Meher, Sagarika'
'Bhusana Palai, Bibhuti'
'Sharma, Nagendra K.'

_publ_section_title
;
 Instability of Amide Bond with Trifluoroacetic Acid (20%): Synthesis,
 Conformational Analysis, and Mechanistic Insights into Cleavable Amide
 Bond Comprising \b-Troponylhydrazino Acid.
;
_journal_issue 40
_journal_name_full 'ACS omega'
_journal_page_first 26141
_journal_page_last 26152
_journal_paper_doi 10.1021/acsomega.0c03729
_journal_volume 5
_journal_year 2020
_chemical_absolute_configuration unk
_chemical_formula_moiety 'C25 H33 N3 O5'
_chemical_formula_sum 'C25 H33 N3 O5'
_chemical_formula_weight 455.54
_space_group_crystal_system hexagonal
_space_group_IT_number 169
_space_group_name_Hall 'P 61'
_space_group_name_H-M_alt 'P 61'
_atom_sites_solution_hydrogens geom
_atom_sites_solution_primary direct
_atom_sites_solution_secondary difmap
_audit_creation_date 2019-04-15
_audit_creation_method
;
Olex2 1.2-beta
(compiled 2017.08.10 svn.r3458 for OlexSys, GUI svn.r5381)
;
_cell_angle_alpha 90.00
_cell_angle_beta 90.00
_cell_angle_gamma 120.00
_cell_formula_units_Z 6
_cell_length_a 13.8479(6)
_cell_length_b 13.8479(6)
_cell_length_c 22.9802(10)
_cell_measurement_reflns_used 4645
_cell_measurement_temperature 112.1(4)
_cell_measurement_theta_max 75.4360
_cell_measurement_theta_min 3.6850
_cell_volume 3816.4(3)
_computing_cell_refinement 'CrysAlisPro 1.171.39.46b (Rigaku OD, 2018)'
_computing_data_collection 'CrysAlisPro 1.171.39.46b (Rigaku OD, 2018)'
_computing_data_reduction 'CrysAlisPro 1.171.39.46b (Rigaku OD, 2018)'
_computing_molecular_graphics 'Olex2 (Dolomanov et al., 2009)'
_computing_publication_material 'Olex2 (Dolomanov et al., 2009)'
_computing_structure_refinement 'XL (Sheldrick, 2008)'
_computing_structure_solution 'XS (Sheldrick, 2008)'
_diffrn_ambient_environment N~2~
_diffrn_ambient_temperature 112.1(4)
_diffrn_detector 'CCD plate'
_diffrn_detector_type 'Pilatus 200K'
_diffrn_measured_fraction_theta_full 1.000
_diffrn_measured_fraction_theta_max 1.000
_diffrn_measurement_details
;
List of Runs (angles in degrees, time in seconds):

  # Type    Start    End  Width  t~exp~   \w     \q     \k     \f   Frames
--------------------------------------------------------------------------
  1  \w      8.00  33.00   0.50   25.00    --    0.00  34.00 -80.00   50
  2  \w     45.00  70.00   0.50   25.00    --  102.08 -34.00 121.00   50
  3  \w    103.00 152.00   0.50   25.00    --  102.08  34.00 -80.00   98
  4  \w     -1.00  60.00   0.50   25.00    --    0.00  19.00   0.00  122
  5  \w    -36.00  -5.00   0.50   25.00    --    0.00 -57.00   0.00   62
  6  \w    -48.00   0.00   0.50   25.00    --    0.00 122.00  36.58   96
  7  \w    100.00 127.00   0.50   25.00    --  102.08  15.00  30.00   54
  8  \w     39.00 105.00   0.50   25.00    --  102.08 -45.00 150.00  132
  9  \w     87.00 112.00   0.50   25.00    --  102.08  66.00  23.76   50
 10  \w     76.00 112.00   0.50   25.00    --  102.08 -61.00 -60.00   72
 11  \w     91.00 116.00   0.50   25.00    --  102.08  61.00   0.00   50
 12  \w     34.00  93.00   0.50   25.00    --  102.08 -94.00 -90.00  118
 13  \w     80.00 106.00   0.50   25.00    --  102.08  77.00 -30.00   52
 14  \w     83.00 109.00   0.50   25.00    --  102.08  74.00  20.94   52
 15  \w    103.00 131.00   0.50   25.00    --  102.08  30.00  30.00   56
 16  \w    101.00 128.00   0.50   25.00    --  102.08  30.00   0.00   54
 17  \w     90.00 116.00   0.50   25.00    --  102.08  63.00  -7.10   52
 18  \w     80.00 105.00   0.50   25.00    --  102.08  77.00   0.00   50
 19  \w    102.00 128.00   0.50   25.00    --  102.08  45.00   0.00   52
 20  \w    115.00 141.00   0.50   25.00    --  102.08  15.00   0.00   52
 21  \w     91.00 117.00   0.50   25.00    --  102.08  60.00 -23.04   52
 22  \w     78.00 104.00   0.50   25.00    --  102.08 -45.00 -90.00   52
 23  \w     40.00  66.00   0.50   25.00    --  102.08 -45.00 -90.00   52
;
_diffrn_measurement_device 'four-circle diffractometer'
_diffrn_measurement_device_type 'SuperNova, Dual, Cu at home/near, Pilatus 200K'
_diffrn_measurement_method '\w scans'
_diffrn_orient_matrix_type 'CrysAlisPro convention (1999,Acta A55,543-557)'
_diffrn_orient_matrix_UB_11 -0.1173420000
_diffrn_orient_matrix_UB_12 -0.0618867000
_diffrn_orient_matrix_UB_13 0.0270866000
_diffrn_orient_matrix_UB_21 0.0128077000
_diffrn_orient_matrix_UB_22 -0.1030849000
_diffrn_orient_matrix_UB_23 0.0104324000
_diffrn_orient_matrix_UB_31 0.0503634000
_diffrn_orient_matrix_UB_32 0.0454037000
_diffrn_orient_matrix_UB_33 0.0604094000
_diffrn_radiation_monochromator mirror
_diffrn_radiation_probe x-ray
_diffrn_radiation_type CuK\a
_diffrn_radiation_wavelength 1.54184
_diffrn_reflns_av_R_equivalents 0.1942
_diffrn_reflns_av_unetI/netI 0.1480
_diffrn_reflns_limit_h_max 16
_diffrn_reflns_limit_h_min -14
_diffrn_reflns_limit_k_max 16
_diffrn_reflns_limit_k_min -17
_diffrn_reflns_limit_l_max 28
_diffrn_reflns_limit_l_min -27
_diffrn_reflns_number 20076
_diffrn_reflns_theta_full 74.35
_diffrn_reflns_theta_max 74.35
_diffrn_reflns_theta_min 3.69
_diffrn_source 'micro-focus sealed X-ray tube'
_diffrn_source_type 'SuperNova (Cu) X-ray Source'
_exptl_absorpt_coefficient_mu 0.677
_exptl_absorpt_correction_T_max 1.00000
_exptl_absorpt_correction_T_min 0.34498
_exptl_absorpt_correction_type multi-scan
_exptl_absorpt_process_details
;
CrysAlisPro 1.171.39.46b (Rigaku Oxford Diffraction, 2018)
Empirical absorption correction using spherical harmonics,
 implemented in SCALE3 ABSPACK scaling algorithm.
;
_exptl_crystal_colour 'metallic light pink'
_exptl_crystal_colour_lustre metallic
_exptl_crystal_colour_modifier light
_exptl_crystal_colour_primary pink
_exptl_crystal_density_diffrn 1.189
_exptl_crystal_density_method 'not measured'
_exptl_crystal_description needle
_exptl_crystal_F_000 1464
_exptl_crystal_size_max 0.0012
_exptl_crystal_size_mid 0.0012
_exptl_crystal_size_min 0.001
_refine_diff_density_max 0.427
_refine_diff_density_min -0.568
_refine_diff_density_rms 0.098
_refine_ls_abs_structure_details 'Flack H D (1983), Acta Cryst. A39, 876-881'
_refine_ls_abs_structure_Flack 0.3(5)
_refine_ls_extinction_coef 0.0044(10)
_refine_ls_extinction_expression Fc^*^=kFc[1+0.001xFc^2^\l^3^/sin(2\q)]^-1/4^
_refine_ls_extinction_method SHELXL
_refine_ls_goodness_of_fit_ref 1.128
_refine_ls_hydrogen_treatment constr
_refine_ls_matrix_type full
_refine_ls_number_parameters 303
_refine_ls_number_reflns 4951
_refine_ls_number_restraints 1
_refine_ls_restrained_S_all 1.128
_refine_ls_R_factor_all 0.1417
_refine_ls_R_factor_gt 0.1121
_refine_ls_shift/su_max 0.009
_refine_ls_shift/su_mean 0.001
_refine_ls_structure_factor_coef Fsqd
_refine_ls_weighting_details 'calc w=1/[\s^2^(Fo^2^)+(0.1940P)^2^+0.5190P] where P=(Fo^2^+2Fc^2^)/3'
_refine_ls_weighting_scheme calc
_refine_ls_wR_factor_gt 0.2865
_refine_ls_wR_factor_ref 0.3197
_reflns_number_gt 3599
_reflns_number_total 4951
_reflns_threshold_expression >2sigma(I)
_cod_data_source_file ao0c03729_si_004.cif
_cod_data_source_block nks_nrd_117
_cod_depositor_comments 'Adding full bibliography for 4518104--4518107.cif.'
_cod_database_code 4518104
_chemical_oxdiff_formula 'C150 H192 N12 O36 '
_reflns_odcompleteness_completeness 99.96
_reflns_odcompleteness_iscentric 1
_reflns_odcompleteness_theta 66.97
_olex2_refinement_description
;
1. Fixed Uiso
 At 1.2 times of:
  All C(H) groups, All C(H,H) groups, All N(H) groups
 At 1.5 times of:
  All C(H,H,H) groups
2.a Ternary CH refined with riding coordinates:
 C3AA(H3AA)
2.b Secondary CH2 refined with riding coordinates:
 C5AA(H5AA,H5AB), C7AA(H7AA,H7AB), C4BA(H4BA,H4BB), C5BA(H5BA,H5BB)
2.c Aromatic/amide H refined with riding coordinates:
 N2AA(H2AA), N1AA(H1AA), C1AA(H1AB), C6AA(H6AA), C9AA(H9AA), C2BA(H2BA),
 C3BA(H3BA), C6BA(H6BA), C7BA(H7BA), C9BA(H9BA), C1CA(H1CA), C2CA(H2CA)
2.d Idealised Me refined as rotating group:
 C8BA(H8BA,H8BB,H8BC), C0CA(H0CA,H0CB,H0CC), C3CA(H3CA,H3CB,H3CC), C4CA(H4CA,
 H4CB,H4CC)
;
_olex2_submission_special_instructions 'No special instructions were received'
_oxdiff_exptl_absorpt_empirical_details
;
Empirical correction (ABSPACK) includes:
- Absorption correction using spherical harmonics
- Frame scaling
;
_oxdiff_exptl_absorpt_empirical_full_max 2.597
_oxdiff_exptl_absorpt_empirical_full_min 0.140

loop_
_space_group_symop_id
_space_group_symop_operation_xyz
1 'x, y, z'
2 'x-y, x, z+1/6'
3 '-y, x-y, z+1/3'
4 '-x, -y, z+1/2'
5 '-x+y, -x, z+2/3'
6 'y, -x+y, z+5/6'

loop_
_atom_site_label
_atom_site_type_symbol
_atom_site_fract_x
_atom_site_fract_y
_atom_site_fract_z
_atom_site_U_iso_or_equiv
_atom_site_adp_type
_atom_site_occupancy
_atom_site_calc_flag
_atom_site_disorder_assembly
_atom_site_disorder_group
_atom_site_refinement_flags_posn
O0AA O 0.2386(3) 0.0885(3) 0.05910(16) 0.0231(9) Uani 1 d . . .
O1AA O 0.2661(3) 0.0808(3) -0.03859(16) 0.0237(9) Uani 1 d . . .
N2AA N 0.1023(4) -0.0375(4) -0.00089(18) 0.0181(10) Uani 1 d . . .
H2AA H 0.0816 -0.0562 -0.0364 0.022 Uiso 1 calc . . R
O3AA O -0.2350(4) -0.0238(4) 0.08351(16) 0.0253(10) Uani 1 d . . .
O4AA O -0.4550(4) -0.0021(4) -0.0399(2) 0.0308(10) Uani 1 d . . .
N0AA N 0.0282(4) -0.0947(4) 0.04516(19) 0.0192(10) Uani 1 d . . .
N1AA N -0.1733(4) 0.0944(4) 0.00798(19) 0.0198(10) Uani 1 d . . .
H1AA H -0.1180 0.1360 -0.0143 0.024 Uiso 1 calc . . R
O O -0.3331(4) -0.0525(5) -0.0699(2) 0.0396(12) Uani 1 d . . .
C0AA C 0.0993(5) -0.2264(5) 0.0566(2) 0.0184(11) Uani 1 d . . .
C1AA C 0.1289(5) -0.2358(5) 0.1137(2) 0.0214(12) Uani 1 d . . .
H1AB H 0.0876 -0.2318 0.1445 0.026 Uiso 1 calc . . R
C2AA C 0.2043(4) 0.0456(5) 0.0108(2) 0.0172(11) Uani 1 d . . .
C3AA C -0.2775(5) 0.0943(5) 0.0011(2) 0.0214(12) Uani 1 d . . .
H3AA H -0.3136 0.0814 0.0392 0.026 Uiso 1 calc . . R
C4AA C -0.3563(5) 0.0028(6) -0.0403(2) 0.0251(12) Uani 1 d . . .
C5AA C -0.0530(5) 0.0298(5) 0.0473(2) 0.0195(11) Uani 1 d . . .
H5AA H -0.0149 0.0579 0.0841 0.023 Uiso 1 calc . . R
H5AB H -0.0053 0.0785 0.0167 0.023 Uiso 1 calc . . R
C6AA C 0.2793(6) -0.2576(6) 0.0789(3) 0.0334(15) Uani 1 d . . .
H6AA H 0.3405 -0.2664 0.0864 0.040 Uiso 1 calc . . R
C7AA C -0.0731(5) -0.0873(5) 0.0374(2) 0.0189(11) Uani 1 d . . .
H7AA H -0.1297 -0.1379 0.0644 0.023 Uiso 1 calc . . R
H7AB H -0.1013 -0.1109 -0.0018 0.023 Uiso 1 calc . . R
C8AA C 0.3643(5) 0.1948(5) -0.0418(2) 0.0247(13) Uani 1 d . . .
C9AA C -0.2569(6) 0.3009(6) 0.0720(3) 0.0304(14) Uani 1 d . . .
H9AA H -0.3273 0.2404 0.0794 0.036 Uiso 1 calc . . R
C0BA C -0.1989(5) 0.3024(5) 0.0222(3) 0.0239(12) Uani 1 d . . .
C1BA C -0.1607(5) 0.0318(5) 0.0478(2) 0.0187(11) Uani 1 d . . .
C2BA C -0.0932(6) 0.3926(6) 0.0124(3) 0.0310(14) Uani 1 d . . .
H2BA H -0.0530 0.3941 -0.0204 0.037 Uiso 1 calc . . R
C3BA C 0.1610(5) -0.2343(5) 0.0111(2) 0.0267(13) Uani 1 d . . .
H3BA H 0.1425 -0.2280 -0.0271 0.032 Uiso 1 calc . . R
C4BA C 0.0002(5) -0.2123(5) 0.0444(2) 0.0216(12) Uani 1 d . . .
H4BA H -0.0304 -0.2441 0.0067 0.026 Uiso 1 calc . . R
H4BB H -0.0569 -0.2533 0.0734 0.026 Uiso 1 calc . . R
C5BA C -0.2535(5) 0.2095(5) -0.0218(2) 0.0239(12) Uani 1 d . . .
H5BA H -0.2055 0.2288 -0.0557 0.029 Uiso 1 calc . . R
H5BB H -0.3232 0.2036 -0.0342 0.029 Uiso 1 calc . . R
C6BA C 0.2502(6) -0.2513(6) 0.0219(3) 0.0321(15) Uani 1 d . . .
H6BA H 0.2899 -0.2584 -0.0089 0.038 Uiso 1 calc . . R
C7BA C 0.2185(6) -0.2510(5) 0.1250(3) 0.0295(14) Uani 1 d . . .
H7BA H 0.2376 -0.2567 0.1631 0.035 Uiso 1 calc . . R
C8BA C 0.4558(6) 0.2044(6) -0.0025(3) 0.0359(16) Uani 1 d . . .
H8BA H 0.4345 0.2031 0.0373 0.054 Uiso 1 calc . . GR
H8BB H 0.5232 0.2732 -0.0103 0.054 Uiso 1 calc . . GR
H8BC H 0.4679 0.1429 -0.0096 0.054 Uiso 1 calc . . GR
C9BA C -0.2090(6) 0.3907(6) 0.1111(3) 0.0358(16) Uani 1 d . . .
H9BA H -0.2481 0.3892 0.1443 0.043 Uiso 1 calc . . R
C0CA C 0.3967(6) 0.2046(6) -0.1047(3) 0.0379(17) Uani 1 d . . .
H0CA H 0.4119 0.1460 -0.1146 0.057 Uiso 1 calc . . GR
H0CB H 0.4623 0.2756 -0.1114 0.057 Uiso 1 calc . . GR
H0CC H 0.3369 0.1984 -0.1285 0.057 Uiso 1 calc . . GR
C1CA C -0.1054(6) 0.4807(6) 0.1009(3) 0.0309(14) Uani 1 d . . .
H1CA H -0.0745 0.5405 0.1267 0.037 Uiso 1 calc . . R
C2CA C -0.0476(6) 0.4811(6) 0.0517(3) 0.0369(16) Uani 1 d . . .
H2CA H 0.0231 0.5415 0.0448 0.044 Uiso 1 calc . . R
C3CA C 0.3247(6) 0.2769(6) -0.0260(3) 0.0306(14) Uani 1 d . . .
H3CA H 0.2665 0.2670 -0.0522 0.046 Uiso 1 calc . . GR
H3CB H 0.3860 0.3518 -0.0291 0.046 Uiso 1 calc . . GR
H3CC H 0.2968 0.2632 0.0131 0.046 Uiso 1 calc . . GR
C4CA C -0.5350(6) -0.0769(7) -0.0812(3) 0.0372(16) Uani 1 d . . .
H4CA H -0.5058 -0.0550 -0.1198 0.056 Uiso 1 calc . . GR
H4CB H -0.6028 -0.0745 -0.0776 0.056 Uiso 1 calc . . GR
H4CC H -0.5499 -0.1514 -0.0738 0.056 Uiso 1 calc . . GR

loop_
_atom_site_aniso_label
_atom_site_aniso_U_11
_atom_site_aniso_U_22
_atom_site_aniso_U_33
_atom_site_aniso_U_23
_atom_site_aniso_U_13
_atom_site_aniso_U_12
O0AA 0.023(2) 0.029(2) 0.0074(17) -0.0078(15) -0.0009(14) 0.0054(17)
O1AA 0.028(2) 0.027(2) 0.0078(17) -0.0010(15) 0.0081(15) 0.0071(18)
N2AA 0.026(3) 0.022(2) 0.0029(18) 0.0023(16) 0.0055(17) 0.010(2)
O3AA 0.030(2) 0.037(2) 0.0131(18) 0.0152(16) 0.0104(16) 0.020(2)
O4AA 0.023(2) 0.036(3) 0.032(2) -0.0055(19) -0.0057(18) 0.015(2)
N0AA 0.026(2) 0.024(2) 0.010(2) 0.0079(17) 0.0084(17) 0.013(2)
N1AA 0.025(2) 0.025(2) 0.012(2) 0.0045(17) 0.0006(17) 0.015(2)
O 0.034(3) 0.048(3) 0.036(3) -0.017(2) 0.000(2) 0.021(2)
C0AA 0.022(3) 0.022(3) 0.011(2) 0.004(2) 0.001(2) 0.011(2)
C1AA 0.031(3) 0.022(3) 0.009(2) -0.0028(19) -0.005(2) 0.012(2)
C2AA 0.020(3) 0.022(3) 0.006(2) -0.0022(19) 0.0020(19) 0.008(2)
C3AA 0.025(3) 0.032(3) 0.017(3) 0.010(2) 0.011(2) 0.021(3)
C4AA 0.028(3) 0.037(3) 0.014(3) 0.008(2) 0.001(2) 0.019(3)
C5AA 0.026(3) 0.020(3) 0.010(2) 0.0030(19) -0.004(2) 0.010(2)
C6AA 0.033(4) 0.049(4) 0.026(3) 0.007(3) -0.006(3) 0.027(3)
C7AA 0.027(3) 0.026(3) 0.007(2) 0.003(2) -0.003(2) 0.015(2)
C8AA 0.030(3) 0.028(3) 0.009(2) -0.002(2) 0.007(2) 0.009(3)
C9AA 0.031(3) 0.037(4) 0.020(3) -0.002(2) 0.000(2) 0.015(3)
C0BA 0.028(3) 0.026(3) 0.022(3) 0.006(2) 0.001(2) 0.017(3)
C1BA 0.024(3) 0.023(3) 0.010(2) 0.0042(19) 0.0021(19) 0.012(2)
C2BA 0.031(3) 0.031(3) 0.029(3) 0.004(3) -0.003(3) 0.014(3)
C3BA 0.035(3) 0.036(3) 0.015(3) 0.008(2) 0.010(2) 0.021(3)
C4BA 0.027(3) 0.022(3) 0.015(2) -0.004(2) -0.001(2) 0.013(2)
C5BA 0.029(3) 0.031(3) 0.017(3) 0.007(2) 0.003(2) 0.019(3)
C6BA 0.039(4) 0.050(4) 0.019(3) 0.008(3) 0.008(3) 0.032(3)
C7BA 0.033(3) 0.032(3) 0.021(3) -0.001(2) -0.006(2) 0.014(3)
C8BA 0.032(4) 0.037(4) 0.032(4) -0.004(3) 0.003(3) 0.013(3)
C9BA 0.039(4) 0.040(4) 0.026(3) -0.006(3) -0.008(3) 0.018(3)
C0CA 0.046(4) 0.034(4) 0.014(3) -0.005(2) 0.018(3) 0.006(3)
C1CA 0.037(4) 0.028(3) 0.028(3) -0.007(3) -0.012(3) 0.016(3)
C2CA 0.036(4) 0.033(4) 0.038(4) 0.007(3) 0.002(3) 0.015(3)
C3CA 0.039(4) 0.032(3) 0.020(3) -0.003(2) 0.004(2) 0.017(3)
C4CA 0.039(4) 0.048(4) 0.023(3) 0.001(3) -0.008(3) 0.021(3)

loop_
_atom_type_symbol
_atom_type_description
_atom_type_scat_dispersion_real
_atom_type_scat_dispersion_imag
_atom_type_scat_source
C C 0.0181 0.0091 'International Tables Vol C Tables 4.2.6.8 and 6.1.1.4'
H H 0.0000 0.0000 'International Tables Vol C Tables 4.2.6.8 and 6.1.1.4'
N N 0.0311 0.0180 'International Tables Vol C Tables 4.2.6.8 and 6.1.1.4'
O O 0.0492 0.0322 'International Tables Vol C Tables 4.2.6.8 and 6.1.1.4'

loop_
_geom_angle_atom_site_label_1
_geom_angle_atom_site_label_2
_geom_angle_atom_site_label_3
_geom_angle
_geom_angle_site_symmetry_1
_geom_angle_site_symmetry_3
_geom_angle_publ_flag
C2AA O1AA C8AA 120.2(4) . . ?
C2AA N2AA N0AA 119.7(4) . . ?
C4AA O4AA C4CA 115.7(5) . . ?
N2AA N0AA C7AA 108.8(4) . . ?
N2AA N0AA C4BA 109.1(4) . . ?
C7AA N0AA C4BA 110.1(4) . . ?
C1BA N1AA C3AA 121.9(5) . . ?
C1AA C0AA C4BA 120.9(5) . . ?
C3BA C0AA C1AA 118.5(5) . . ?
C3BA C0AA C4BA 120.5(5) . . ?
C7BA C1AA C0AA 121.1(5) . . ?
O0AA C2AA O1AA 123.8(5) . . ?
O0AA C2AA N2AA 125.8(5) . . ?
N2AA C2AA O1AA 110.4(4) . . ?
N1AA C3AA C4AA 111.5(5) . . ?
N1AA C3AA C5BA 109.5(5) . . ?
C4AA C3AA C5BA 109.9(5) . . ?
O4AA C4AA C3AA 109.1(5) . . ?
O C4AA O4AA 125.1(6) . . ?
O C4AA C3AA 125.8(6) . . ?
C1BA C5AA C7AA 111.5(5) . . ?
C7BA C6AA C6BA 120.8(6) . . ?
N0AA C7AA C5AA 112.6(5) . . ?
O1AA C8AA C8BA 110.3(5) . . ?
O1AA C8AA C0CA 102.6(5) . . ?
O1AA C8AA C3CA 107.5(5) . . ?
C8BA C8AA C3CA 113.0(5) . . ?
C0CA C8AA C8BA 111.6(6) . . ?
C0CA C8AA C3CA 111.3(5) . . ?
C0BA C9AA C9BA 120.0(6) . . ?
C9AA C0BA C5BA 120.0(6) . . ?
C2BA C0BA C9AA 119.3(6) . . ?
C2BA C0BA C5BA 120.7(5) . . ?
O3AA C1BA N1AA 121.5(5) . . ?
O3AA C1BA C5AA 121.2(5) . . ?
N1AA C1BA C5AA 117.3(5) . . ?
C0BA C2BA C2CA 119.7(6) . . ?
C0AA C3BA C6BA 120.9(5) . . ?
N0AA C4BA C0AA 112.8(5) . . ?
C0BA C5BA C3AA 114.1(5) . . ?
C6AA C6BA C3BA 119.3(6) . . ?
C1AA C7BA C6AA 119.3(6) . . ?
C1CA C9BA C9AA 120.9(6) . . ?
C9BA C1CA C2CA 118.9(6) . . ?
C1CA C2CA C2BA 121.3(7) . . ?

loop_
_geom_bond_atom_site_label_1
_geom_bond_atom_site_label_2
_geom_bond_distance
_geom_bond_site_symmetry_2
_geom_bond_publ_flag
O0AA C2AA 1.237(6) . ?
O1AA C2AA 1.357(6) . ?
O1AA C8AA 1.483(7) . ?
N2AA N0AA 1.410(6) . ?
N2AA C2AA 1.328(7) . ?
O3AA C1BA 1.237(7) . ?
O4AA C4AA 1.334(7) . ?
O4AA C4CA 1.433(8) . ?
N0AA C7AA 1.467(8) . ?
N0AA C4BA 1.474(7) . ?
N1AA C3AA 1.452(7) . ?
N1AA C1BA 1.331(7) . ?
O C4AA 1.183(8) . ?
C0AA C1AA 1.400(7) . ?
C0AA C3BA 1.388(7) . ?
C0AA C4BA 1.506(8) . ?
C1AA C7BA 1.382(9) . ?
C3AA C4AA 1.523(9) . ?
C3AA C5BA 1.549(8) . ?
C5AA C7AA 1.520(8) . ?
C5AA C1BA 1.504(8) . ?
C6AA C6BA 1.388(8) . ?
C6AA C7BA 1.384(10) . ?
C8AA C8BA 1.507(9) . ?
C8AA C0CA 1.500(7) . ?
C8AA C3CA 1.531(9) . ?
C9AA C0BA 1.392(8) . ?
C9AA C9BA 1.402(9) . ?
C0BA C2BA 1.388(9) . ?
C0BA C5BA 1.510(9) . ?
C2BA C2CA 1.394(10) . ?
C3BA C6BA 1.390(9) . ?
C9BA C1CA 1.370(10) . ?
C1CA C2CA 1.384(10) . ?
